data_4124366
loop_
_publ_author_name
'Kiernicki, John J.'
'Cladis, Dennis P.'
'Fanwick, Phillip E.'
'Zeller, Matthias'
'Bart, Suzanne C.'

_publ_section_title
;
 Synthesis, Characterization, and Stoichiometric U-O Bond Scission in
 Uranyl Species Supported by Pyridine(diimine) Ligand Radicals.
;
_journal_issue 34
_journal_name_full 'Journal of the American Chemical Society'
_journal_page_first 11115
_journal_page_last 11125
_journal_paper_doi 10.1021/jacs.5b06217
_journal_volume 137
_journal_year 2015
_chemical_formula_moiety 'C43 H64 N6 O P U, C4 H8 O'
_chemical_formula_sum 'C47 H72 N6 O2 P U'
_chemical_formula_weight 1022.10
_space_group_crystal_system monoclinic
_space_group_IT_number 14
_space_group_name_Hall '-P 2ybc'
_space_group_name_H-M_alt 'P 1 21/c 1'
_symmetry_space_group_name_Hall '-P 2ybc'
_symmetry_space_group_name_H-M 'P 1 21/c 1'
_atom_sites_solution_hydrogens geom
_atom_sites_solution_primary direct
_atom_sites_solution_secondary difmap
_audit_creation_method SHELXL-2014/7
_cell_angle_alpha 90
_cell_angle_beta 93.2875(16)
_cell_angle_gamma 90
_cell_formula_units_Z 8
_cell_length_a 21.4076(11)
_cell_length_b 20.0894(10)
_cell_length_c 21.4319(10)
_cell_measurement_reflns_used 9921
_cell_measurement_temperature 100(2)
_cell_measurement_theta_max 33.1450
_cell_measurement_theta_min 2.4030
_cell_volume 9202.0(8)
_computing_cell_refinement 'SAINT V8.34A (Bruker, 2014)'
_computing_data_collection 'Apex2 v2014.1-1 (Bruker, 2014)'
_computing_data_reduction 'SAINT V8.34A (Bruker, 2014)'
_computing_structure_refinement
;  
SHELXL-2014/7 (Sheldrick, 2014), 
SHELXLE Rev714 (H\"ubschle et al., 2011)
;
_computing_structure_solution 'SHELXS-97 (Sheldrick, 2008)'
_diffrn_ambient_temperature 100(2)
_diffrn_measured_fraction_theta_full 0.999
_diffrn_measured_fraction_theta_max 0.990
_diffrn_measurement_device_type 'Bruker AXS D8 Quest CMOS diffractometer'
_diffrn_measurement_method 'omega and phi scans'
_diffrn_radiation_monochromator 'laterally graded multilayer (Goebel) mirror'
_diffrn_radiation_type MoK\a
_diffrn_radiation_wavelength 0.71073
_diffrn_reflns_av_R_equivalents 0.0439
_diffrn_reflns_av_unetI/netI 0.0463
_diffrn_reflns_laue_measured_fraction_full 0.999
_diffrn_reflns_laue_measured_fraction_max 0.990
_diffrn_reflns_limit_h_max 31
_diffrn_reflns_limit_h_min -32
_diffrn_reflns_limit_k_max 30
_diffrn_reflns_limit_k_min -30
_diffrn_reflns_limit_l_max 31
_diffrn_reflns_limit_l_min -31
_diffrn_reflns_number 151365
_diffrn_reflns_point_group_measured_fraction_full 0.999
_diffrn_reflns_point_group_measured_fraction_max 0.990
_diffrn_reflns_theta_full 25.242
_diffrn_reflns_theta_max 33.197
_diffrn_reflns_theta_min 2.159
_diffrn_source 'I-mu-S microsource X-ray tube'
_exptl_absorpt_coefficient_mu 3.606
_exptl_absorpt_correction_T_max 0.7465
_exptl_absorpt_correction_T_min 0.4737
_exptl_absorpt_correction_type multi-scan
_exptl_absorpt_process_details 'Apex2 v2014.1-1 (Bruker, 2014)'
_exptl_crystal_colour black
_exptl_crystal_density_diffrn 1.476
_exptl_crystal_description plate
_exptl_crystal_F_000 4152
_exptl_crystal_size_max 0.25
_exptl_crystal_size_mid 0.21
_exptl_crystal_size_min 0.12
_refine_diff_density_max 3.935
_refine_diff_density_min -2.070
_refine_diff_density_rms 0.147
_refine_ls_extinction_method none
_refine_ls_goodness_of_fit_ref 1.062
_refine_ls_hydrogen_treatment constr
_refine_ls_matrix_type full
_refine_ls_number_parameters 1066
_refine_ls_number_reflns 33344
_refine_ls_number_restraints 0
_refine_ls_restrained_S_all 1.062
_refine_ls_R_factor_all 0.0446
_refine_ls_R_factor_gt 0.0355
_refine_ls_shift/su_max 0.005
_refine_ls_shift/su_mean 0.000
_refine_ls_structure_factor_coef Fsqd
_refine_ls_weighting_details 'w=1/[\s^2^(Fo^2^)+(0.0116P)^2^+18.2919P] where P=(Fo^2^+2Fc^2^)/3'
_refine_ls_weighting_scheme calc
_refine_ls_wR_factor_gt 0.0703
_refine_ls_wR_factor_ref 0.0742
_reflns_Friedel_coverage 0.000
_reflns_number_gt 29893
_reflns_number_total 33344
_reflns_threshold_expression 'I > 2\s(I)'
_cod_data_source_file ja5b06217_si_006.cif
_cod_data_source_block Quest15mz180_0m
_cod_database_code 4124366
_shelx_shelxl_version_number 2014/7
_shelx_space_group_comment
;
The symmetry employed for this shelxl refinement is uniquely defined
by the following loop, which should always be used as a source of
symmetry information in preference to the above space-group names.
They are only intended as comments.
;

loop_
_space_group_symop_operation_xyz
'x, y, z'
'-x, y+1/2, -z+1/2'
'-x, -y, -z'
'x, -y-1/2, z-1/2'

loop_
_atom_site_label
_atom_site_type_symbol
_atom_site_fract_x
_atom_site_fract_y
_atom_site_fract_z
_atom_site_U_iso_or_equiv
_atom_site_adp_type
_atom_site_occupancy
_atom_site_site_symmetry_order
_atom_site_calc_flag
_atom_site_refinement_flags_posn
_atom_site_refinement_flags_adp
C1 C 0.2372(2) 0.66475(19) 0.25293(17) 0.0233(8) Uani 1 1 d . .
H1A H 0.2029 0.6969 0.2478 0.035 Uiso 1 1 calc R U
H1B H 0.2636 0.6760 0.2903 0.035 Uiso 1 1 calc R U
H1C H 0.2200 0.6199 0.2575 0.035 Uiso 1 1 calc R U
N1 N 0.24421(14) 0.65944(14) 0.13696(13) 0.0156(6) Uani 1 1 d . .
O1 O 0.23798(13) 0.66687(11) -0.02284(12) 0.0190(5) Uani 1 1 d . .
U1 U 0.30278(2) 0.70773(2) 0.06007(2) 0.01051(3) Uani 1 1 d . .
P1 P 0.20603(4) 0.62048(4) -0.07070(4) 0.01619(16) Uani 1 1 d . .
C2 C 0.27531(17) 0.66692(16) 0.19718(16) 0.0165(6) Uani 1 1 d . .
O2 O 0.0689(3) 0.69828(16) 0.3185(3) 0.0655(11) Uani 1 1 d . .
N2 N 0.36549(14) 0.67501(14) 0.14119(13) 0.0171(6) Uani 1 1 d . .
C3 C 0.33840(19) 0.67597(17) 0.19908(16) 0.0182(7) Uani 1 1 d . .
N3 N 0.39633(14) 0.66363(14) 0.02755(14) 0.0171(5) Uani 1 1 d . .
C4 C 0.38005(19) 0.68623(19) 0.25563(16) 0.0233(7) Uani 1 1 d . .
H4 H 0.3636 0.6896 0.2957 0.028 Uiso 1 1 calc R U
N4 N 0.13933(17) 0.65068(15) -0.09615(15) 0.0271(8) Uani 1 1 d . .
C5 C 0.4452(2) 0.69094(19) 0.24829(18) 0.0268(8) Uani 1 1 d . .
H5 H 0.4720 0.6967 0.2847 0.032 Uiso 1 1 calc R U
N5 N 0.24953(16) 0.61267(15) -0.13087(13) 0.0222(6) Uani 1 1 d . .
C6 C 0.47239(18) 0.68757(19) 0.19035(18) 0.0237(7) Uani 1 1 d . .
H6 H 0.5163 0.6920 0.1871 0.028 Uiso 1 1 calc R U
N6 N 0.19741(15) 0.54766(13) -0.04114(15) 0.0222(6) Uani 1 1 d . .
C7 C 0.42959(18) 0.67678(16) 0.13451(17) 0.0205(7) Uani 1 1 d . .
C8 C 0.44608(17) 0.66921(17) 0.07406(18) 0.0192(7) Uani 1 1 d . .
C9 C 0.51218(18) 0.6692(2) 0.0548(2) 0.0273(8) Uani 1 1 d . .
H9A H 0.5174 0.6342 0.0238 0.041 Uiso 1 1 calc R U
H9B H 0.5406 0.6610 0.0915 0.041 Uiso 1 1 calc R U
H9C H 0.5218 0.7125 0.0367 0.041 Uiso 1 1 calc R U
C10 C 0.19314(17) 0.61405(17) 0.13415(15) 0.0148(6) Uani 1 1 d . .
C11 C 0.13165(17) 0.63540(18) 0.11697(16) 0.0181(6) Uani 1 1 d . .
C12 C 0.08271(18) 0.58944(19) 0.11228(18) 0.0231(7) Uani 1 1 d . .
H12 H 0.0419 0.6043 0.0992 0.028 Uiso 1 1 calc R U
C13 C 0.09216(19) 0.52212(19) 0.12635(18) 0.0245(8) Uani 1 1 d . .
C14 C 0.15231(19) 0.50167(18) 0.14447(18) 0.0206(7) Uani 1 1 d . .
H14 H 0.1593 0.4562 0.1549 0.025 Uiso 1 1 calc R U
C15 C 0.20338(17) 0.54582(17) 0.14804(17) 0.0161(6) Uani 1 1 d . .
C16 C 0.40814(16) 0.62141(17) -0.02381(16) 0.0176(6) Uani 1 1 d . .
C17 C 0.4164(2) 0.64799(19) -0.08295(17) 0.0260(8) Uani 1 1 d . .
C18 C 0.4247(2) 0.6050(2) -0.13304(18) 0.0322(9) Uani 1 1 d . .
H18 H 0.4297 0.6235 -0.1733 0.039 Uiso 1 1 calc R U
C19 C 0.4260(2) 0.5359(2) -0.1261(2) 0.0332(9) Uani 1 1 d . .
C20 C 0.4192(2) 0.5110(2) -0.0673(2) 0.0287(8) Uani 1 1 d . .
H20 H 0.4197 0.4642 -0.0615 0.034 Uiso 1 1 calc R U
C21 C 0.41176(18) 0.55159(18) -0.01606(19) 0.0219(7) Uani 1 1 d . .
C22 C 0.3017(2) 0.83586(18) 0.00715(19) 0.0175(8) Uani 1 1 d . .
C23 C 0.35502(18) 0.83578(17) 0.05057(19) 0.0191(7) Uani 1 1 d . .
C24 C 0.33323(18) 0.83236(16) 0.11133(16) 0.0187(7) Uani 1 1 d . .
C25 C 0.26686(19) 0.83197(16) 0.10622(16) 0.0176(7) Uani 1 1 d . .
C26 C 0.24779(19) 0.83425(18) 0.0423(2) 0.0163(7) Uani 1 1 d . .
C27 C 0.1121(2) 0.6422(2) -0.15936(18) 0.0327(10) Uani 1 1 d . .
H27A H 0.1454 0.6328 -0.1877 0.049 Uiso 1 1 calc R U
H27B H 0.0902 0.6830 -0.1727 0.049 Uiso 1 1 calc R U
H27C H 0.0825 0.6049 -0.1603 0.049 Uiso 1 1 calc R U
C28 C 0.0929(2) 0.6724(2) -0.0511(2) 0.0356(10) Uani 1 1 d . .
H28A H 0.0747 0.7152 -0.0646 0.053 Uiso 1 1 calc R U
H28B H 0.1138 0.6774 -0.0094 0.053 Uiso 1 1 calc R U
H28C H 0.0596 0.6390 -0.0496 0.053 Uiso 1 1 calc R U
C29 C 0.2555(2) 0.5506(2) -0.16574(19) 0.0320(9) Uani 1 1 d . .
H29A H 0.2304 0.5534 -0.2054 0.048 Uiso 1 1 calc R U
H29B H 0.2405 0.5134 -0.1410 0.048 Uiso 1 1 calc R U
H29C H 0.2995 0.5434 -0.1742 0.048 Uiso 1 1 calc R U
C30 C 0.2693(2) 0.6730(2) -0.16290(18) 0.0354(10) Uani 1 1 d . .
H30A H 0.3106 0.6657 -0.1792 0.053 Uiso 1 1 calc R U
H30B H 0.2716 0.7103 -0.1333 0.053 Uiso 1 1 calc R U
H30C H 0.2390 0.6834 -0.1975 0.053 Uiso 1 1 calc R U
C31 C 0.1406(2) 0.5066(2) -0.0499(2) 0.0433(12) Uani 1 1 d . .
H31A H 0.1080 0.5320 -0.0733 0.065 Uiso 1 1 calc R U
H31B H 0.1259 0.4942 -0.0091 0.065 Uiso 1 1 calc R U
H31C H 0.1502 0.4662 -0.0733 0.065 Uiso 1 1 calc R U
C32 C 0.2491(2) 0.51463(17) -0.0064(2) 0.0266(8) Uani 1 1 d . .
H32A H 0.2561 0.4708 -0.0247 0.040 Uiso 1 1 calc R U
H32B H 0.2389 0.5094 0.0373 0.040 Uiso 1 1 calc R U
H32C H 0.2871 0.5416 -0.0085 0.040 Uiso 1 1 calc R U
C33 C 0.0968(2) 0.6486(3) 0.3580(2) 0.0447(12) Uani 1 1 d . .
H33A H 0.0922 0.6600 0.4024 0.054 Uiso 1 1 calc R U
H33B H 0.1420 0.6444 0.3509 0.054 Uiso 1 1 calc R U
C34 C 0.0632(2) 0.5847(3) 0.3415(2) 0.0385(11) Uani 1 1 d . .
H34A H 0.0246 0.5801 0.3643 0.046 Uiso 1 1 calc R U
H34B H 0.0904 0.5456 0.3503 0.046 Uiso 1 1 calc R U
C35 C 0.0488(2) 0.5937(2) 0.27254(19) 0.0353(10) Uani 1 1 d . .
H35A H 0.0124 0.5664 0.2577 0.042 Uiso 1 1 calc R U
H35B H 0.0852 0.5820 0.2483 0.042 Uiso 1 1 calc R U
C36 C 0.0343(2) 0.6672(2) 0.2680(2) 0.0362(10) Uani 1 1 d . .
H36A H 0.0468 0.6852 0.2276 0.043 Uiso 1 1 calc R U
H36B H -0.0111 0.6749 0.2713 0.043 Uiso 1 1 calc R U
C1' C 0.2305(2) 0.3437(2) 0.24988(17) 0.0273(9) Uani 1 1 d . .
H1'A H 0.1982 0.3337 0.2169 0.041 Uiso 1 1 calc R U
H1'B H 0.2634 0.3098 0.2498 0.041 Uiso 1 1 calc R U
H1'C H 0.2486 0.3876 0.2423 0.041 Uiso 1 1 calc R U
N1' N 0.24284(15) 0.34855(14) 0.36630(14) 0.0171(6) Uani 1 1 d . .
O1' O 0.27646(13) 0.33406(10) 0.52187(12) 0.0161(4) Uani 1 1 d . .
U1' U 0.19562(2) 0.29840(2) 0.44979(2) 0.01116(3) Uani 1 1 d . .
P1' P 0.31450(4) 0.38431(4) 0.56110(4) 0.01417(14) Uani 1 1 d . .
C2' C 0.20183(19) 0.34379(17) 0.31195(16) 0.0185(7) Uani 1 1 d . .
N2' N 0.12336(16) 0.33938(16) 0.38166(14) 0.0247(6) Uani 1 1 d . .
O2' O 0.44154(18) 0.28592(16) 0.17402(16) 0.0444(9) Uani 1 1 d . .
C3' C 0.1392(2) 0.33876(18) 0.32009(16) 0.0201(7) Uani 1 1 d . .
N3' N 0.11327(15) 0.34442(15) 0.50211(15) 0.0177(6) Uani 1 1 d . .
C4' C 0.0880(2) 0.3329(2) 0.27091(17) 0.0265(8) Uani 1 1 d . .
H4' H 0.0966 0.3316 0.2279 0.032 Uiso 1 1 calc R U
N4' N 0.33104(16) 0.35333(15) 0.63009(14) 0.0217(6) Uani 1 1 d . .
C5' C 0.0262(2) 0.32927(19) 0.2898(2) 0.0328(10) Uani 1 1 d . .
H5' H -0.0068 0.3264 0.2584 0.039 Uiso 1 1 calc R U
N5' N 0.38166(15) 0.40058(15) 0.53133(15) 0.0235(6) Uani 1 1 d . .
C6' C 0.0106(2) 0.32969(19) 0.35297(19) 0.0259(8) Uani 1 1 d . .
H6' H -0.0316 0.3262 0.3640 0.031 Uiso 1 1 calc R U
N6' N 0.27624(16) 0.45368(14) 0.56533(14) 0.0210(6) Uani 1 1 d . .
C7' C 0.06207(19) 0.33577(18) 0.40092(19) 0.0204(7) Uani 1 1 d . .
C8' C 0.05710(18) 0.33887(17) 0.46433(18) 0.0179(7) Uani 1 1 d . .
C9' C -0.0039(2) 0.3359(2) 0.4944(2) 0.0282(9) Uani 1 1 d . .
H9'A H -0.0370 0.3228 0.4632 0.042 Uiso 1 1 calc R U
H9'B H -0.0137 0.3798 0.5113 0.042 Uiso 1 1 calc R U
H9'C H -0.0013 0.3032 0.5283 0.042 Uiso 1 1 calc R U
C10' C 0.29527(17) 0.39216(17) 0.36093(15) 0.0156(6) Uani 1 1 d . .
C11' C 0.28488(19) 0.46101(17) 0.34781(17) 0.0186(7) Uani 1 1 d . .
C12' C 0.3365(2) 0.50267(19) 0.34093(17) 0.0211(8) Uani 1 1 d . .
H12' H 0.3295 0.5483 0.3314 0.025 Uiso 1 1 calc R U
C13' C 0.3977(2) 0.47953(18) 0.34747(17) 0.0219(7) Uani 1 1 d . .
C14' C 0.40697(19) 0.41234(19) 0.36100(17) 0.0224(7) Uani 1 1 d . .
H14' H 0.4485 0.3957 0.3661 0.027 Uiso 1 1 calc R U
C15' C 0.35658(18) 0.36856(18) 0.36729(17) 0.0203(7) Uani 1 1 d . .
C16' C 0.10889(18) 0.38754(17) 0.55490(17) 0.0172(7) Uani 1 1 d . .
C17' C 0.09548(19) 0.45588(17) 0.54509(18) 0.0174(7) Uani 1 1 d . .
C18' C 0.09245(19) 0.49753(19) 0.59691(19) 0.0215(8) Uani 1 1 d . .
H18' H 0.0833 0.5433 0.5903 0.026 Uiso 1 1 calc R U
C19' C 0.1023(2) 0.4747(2) 0.65781(19) 0.0265(9) Uani 1 1 d . .
C20' C 0.1141(2) 0.4073(2) 0.66629(18) 0.0246(8) Uani 1 1 d . .
H20' H 0.1209 0.3906 0.7076 0.030 Uiso 1 1 calc R U
C21' C 0.1161(2) 0.36342(19) 0.61619(18) 0.0218(8) Uani 1 1 d . .
C22' C 0.2013(2) 0.16924(18) 0.49932(19) 0.0159(7) Uani 1 1 d . .
C23' C 0.14094(18) 0.17339(17) 0.46762(17) 0.0155(7) Uani 1 1 d . .
C24' C 0.15017(19) 0.17682(14) 0.40228(16) 0.0178(6) Uani 1 1 d . .
C25' C 0.21479(19) 0.17361(17) 0.39399(17) 0.0172(7) Uani 1 1 d . .
C26' C 0.2472(2) 0.16941(18) 0.4533(2) 0.0165(7) Uani 1 1 d . .
C27' C 0.3855(2) 0.3744(2) 0.66994(19) 0.0344(9) Uani 1 1 d . .
H27D H 0.4141 0.3999 0.6450 0.052 Uiso 1 1 calc R U
H27E H 0.4071 0.3351 0.6875 0.052 Uiso 1 1 calc R U
H27F H 0.3716 0.4023 0.7040 0.052 Uiso 1 1 calc R U
C28' C 0.2833(2) 0.3176(2) 0.66316(19) 0.0335(10) Uani 1 1 d . .
H28D H 0.2648 0.3477 0.6930 0.050 Uiso 1 1 calc R U
H28E H 0.3026 0.2797 0.6857 0.050 Uiso 1 1 calc R U
H28F H 0.2507 0.3015 0.6330 0.050 Uiso 1 1 calc R U
C29' C 0.2723(2) 0.4929(2) 0.62264(19) 0.0303(9) Uani 1 1 d . .
H29D H 0.3033 0.5288 0.6232 0.045 Uiso 1 1 calc R U
H29E H 0.2805 0.4641 0.6591 0.045 Uiso 1 1 calc R U
H29F H 0.2303 0.5121 0.6240 0.045 Uiso 1 1 calc R U
C30' C 0.2521(2) 0.48731(17) 0.50840(19) 0.0257(7) Uani 1 1 d . .
H30D H 0.2557 0.4576 0.4725 0.039 Uiso 1 1 calc R U
H30E H 0.2763 0.5279 0.5022 0.039 Uiso 1 1 calc R U
H30F H 0.2080 0.4989 0.5124 0.039 Uiso 1 1 calc R U
C31' C 0.4072(2) 0.4680(2) 0.52501(19) 0.0298(8) Uani 1 1 d . .
H31D H 0.4151 0.4764 0.4811 0.045 Uiso 1 1 calc R U
H31E H 0.4464 0.4719 0.5506 0.045 Uiso 1 1 calc R U
H31F H 0.3770 0.5007 0.5390 0.045 Uiso 1 1 calc R U
C32' C 0.4259(2) 0.3465(2) 0.5221(2) 0.0331(9) Uani 1 1 d . .
H32D H 0.4415 0.3496 0.4801 0.050 Uiso 1 1 calc R U
H32E H 0.4048 0.3036 0.5268 0.050 Uiso 1 1 calc R U
H32F H 0.4610 0.3499 0.5533 0.050 Uiso 1 1 calc R U
C33' C 0.4076(2) 0.3122(2) 0.12139(19) 0.0338(9) Uani 1 1 d . .
H33C H 0.3798 0.2778 0.1018 0.041 Uiso 1 1 calc R U
H33D H 0.4365 0.3279 0.0901 0.041 Uiso 1 1 calc R U
C34' C 0.3698(2) 0.3692(2) 0.14429(18) 0.0309(9) Uani 1 1 d . .
H34C H 0.3614 0.4028 0.1111 0.037 Uiso 1 1 calc R U
H34D H 0.3296 0.3536 0.1596 0.037 Uiso 1 1 calc R U
C35' C 0.4120(2) 0.3964(2) 0.1965(2) 0.0351(10) Uani 1 1 d . .
H35C H 0.3879 0.4203 0.2276 0.042 Uiso 1 1 calc R U
H35D H 0.4440 0.4265 0.1807 0.042 Uiso 1 1 calc R U
C36' C 0.4416(3) 0.3323(2) 0.2243(2) 0.0387(11) Uani 1 1 d . .
H36C H 0.4848 0.3409 0.2412 0.046 Uiso 1 1 calc R U
H36D H 0.4168 0.3150 0.2584 0.046 Uiso 1 1 calc R U
C11A C 0.11790(19) 0.70856(19) 0.1086(2) 0.0258(8) Uani 1 1 d . .
H11A H 0.1481 0.7282 0.0813 0.039 Uiso 1 1 calc R U
H11B H 0.1212 0.7307 0.1494 0.039 Uiso 1 1 calc R U
H11C H 0.0755 0.7143 0.0896 0.039 Uiso 1 1 calc R U
C13A C 0.0379(2) 0.4737(2) 0.1233(3) 0.0399(11) Uani 1 1 d . .
H13A H 0.0087 0.4853 0.0881 0.060 Uiso 1 1 calc R U
H13B H 0.0162 0.4760 0.1623 0.060 Uiso 1 1 calc R U
H13C H 0.0536 0.4284 0.1176 0.060 Uiso 1 1 calc R U
C15A C 0.26815(19) 0.52103(17) 0.16663(17) 0.0195(7) Uani 1 1 d . .
H15A H 0.2703 0.4730 0.1590 0.029 Uiso 1 1 calc R U
H15B H 0.2776 0.5299 0.2111 0.029 Uiso 1 1 calc R U
H15C H 0.2987 0.5440 0.1419 0.029 Uiso 1 1 calc R U
C17A C 0.4194(2) 0.7221(2) -0.0928(2) 0.0375(10) Uani 1 1 d . .
H17A H 0.4258 0.7314 -0.1369 0.056 Uiso 1 1 calc R U
H17B H 0.4542 0.7407 -0.0667 0.056 Uiso 1 1 calc R U
H17C H 0.3801 0.7424 -0.0813 0.056 Uiso 1 1 calc R U
C19A C 0.4341(3) 0.4903(3) -0.1813(2) 0.0512(14) Uani 1 1 d . .
H19A H 0.4375 0.5170 -0.2192 0.077 Uiso 1 1 calc R U
H19B H 0.3978 0.4606 -0.1866 0.077 Uiso 1 1 calc R U
H19C H 0.4721 0.4637 -0.1738 0.077 Uiso 1 1 calc R U
C21A C 0.4084(2) 0.52132(19) 0.0477(2) 0.0286(9) Uani 1 1 d . .
H21A H 0.3965 0.4744 0.0435 0.043 Uiso 1 1 calc R U
H21B H 0.3771 0.5451 0.0708 0.043 Uiso 1 1 calc R U
H21C H 0.4493 0.5248 0.0703 0.043 Uiso 1 1 calc R U
C22A C 0.3006(2) 0.84594(19) -0.06233(18) 0.0304(10) Uani 1 1 d . .
H22A H 0.2794 0.8082 -0.0834 0.046 Uiso 1 1 calc R U
H22B H 0.3435 0.8491 -0.0755 0.046 Uiso 1 1 calc R U
H22C H 0.2780 0.8871 -0.0734 0.046 Uiso 1 1 calc R U
C23A C 0.4228(2) 0.84390(19) 0.0366(2) 0.0344(10) Uani 1 1 d . .
H23A H 0.4265 0.8452 -0.0088 0.052 Uiso 1 1 calc R U
H23B H 0.4470 0.8063 0.0543 0.052 Uiso 1 1 calc R U
H23C H 0.4390 0.8855 0.0551 0.052 Uiso 1 1 calc R U
C24A C 0.3731(2) 0.83962(18) 0.1711(2) 0.0341(10) Uani 1 1 d . .
H24A H 0.4142 0.8194 0.1659 0.051 Uiso 1 1 calc R U
H24B H 0.3528 0.8172 0.2051 0.051 Uiso 1 1 calc R U
H24C H 0.3785 0.8870 0.1811 0.051 Uiso 1 1 calc R U
C25A C 0.2253(2) 0.83660(18) 0.16016(18) 0.0278(9) Uani 1 1 d . .
H25A H 0.1817 0.8412 0.1443 0.042 Uiso 1 1 calc R U
H25B H 0.2373 0.8754 0.1858 0.042 Uiso 1 1 calc R U
H25C H 0.2298 0.7962 0.1856 0.042 Uiso 1 1 calc R U
C26A C 0.18199(19) 0.83972(19) 0.0123(2) 0.0267(8) Uani 1 1 d . .
H26A H 0.1792 0.8790 -0.0148 0.040 Uiso 1 1 calc R U
H26B H 0.1520 0.8439 0.0450 0.040 Uiso 1 1 calc R U
H26C H 0.1723 0.7998 -0.0126 0.040 Uiso 1 1 calc R U
C11C C 0.2191(2) 0.48883(19) 0.34124(19) 0.0227(8) Uani 1 1 d . .
H11D H 0.2201 0.5365 0.3508 0.034 Uiso 1 1 calc R U
H11E H 0.1927 0.4659 0.3704 0.034 Uiso 1 1 calc R U
H11F H 0.2019 0.4821 0.2983 0.034 Uiso 1 1 calc R U
C13C C 0.4526(2) 0.5257(2) 0.3387(2) 0.0337(10) Uani 1 1 d . .
H13D H 0.4464 0.5490 0.2987 0.050 Uiso 1 1 calc R U
H13E H 0.4913 0.4996 0.3390 0.050 Uiso 1 1 calc R U
H13F H 0.4556 0.5582 0.3728 0.050 Uiso 1 1 calc R U
C15C C 0.3691(2) 0.29554(19) 0.3782(2) 0.0284(9) Uani 1 1 d . .
H15D H 0.3484 0.2696 0.3442 0.043 Uiso 1 1 calc R U
H15E H 0.3526 0.2821 0.4181 0.043 Uiso 1 1 calc R U
H15F H 0.4142 0.2874 0.3794 0.043 Uiso 1 1 calc R U
C17C C 0.0855(2) 0.48401(18) 0.48037(18) 0.0202(8) Uani 1 1 d . .
H17D H 0.1136 0.4617 0.4524 0.030 Uiso 1 1 calc R U
H17E H 0.0946 0.5318 0.4813 0.030 Uiso 1 1 calc R U
H17F H 0.0420 0.4768 0.4652 0.030 Uiso 1 1 calc R U
C19C C 0.0985(3) 0.5218(2) 0.7126(2) 0.0360(11) Uani 1 1 d . .
H19D H 0.1264 0.5598 0.7071 0.054 Uiso 1 1 calc R U
H19E H 0.1113 0.4984 0.7513 0.054 Uiso 1 1 calc R U
H19F H 0.0554 0.5376 0.7148 0.054 Uiso 1 1 calc R U
C21C C 0.1211(2) 0.2894(2) 0.62889(19) 0.0287(9) Uani 1 1 d . .
H21D H 0.0791 0.2698 0.6276 0.043 Uiso 1 1 calc R U
H21E H 0.1418 0.2821 0.6703 0.043 Uiso 1 1 calc R U
H21F H 0.1456 0.2683 0.5970 0.043 Uiso 1 1 calc R U
C22C C 0.2154(2) 0.15744(18) 0.56786(17) 0.0219(8) Uani 1 1 d . .
H22D H 0.2383 0.1155 0.5738 0.033 Uiso 1 1 calc R U
H22E H 0.1761 0.1550 0.5891 0.033 Uiso 1 1 calc R U
H22F H 0.2409 0.1941 0.5854 0.033 Uiso 1 1 calc R U
C23C C 0.07752(19) 0.16740(18) 0.49486(19) 0.0226(8) Uani 1 1 d . .
H23D H 0.0483 0.1988 0.4737 0.034 Uiso 1 1 calc R U
H23E H 0.0814 0.1776 0.5396 0.034 Uiso 1 1 calc R U
H23F H 0.0618 0.1219 0.4889 0.034 Uiso 1 1 calc R U
C24C C 0.0993(2) 0.17380(16) 0.35141(18) 0.0245(7) Uani 1 1 d . .
H24D H 0.1137 0.1951 0.3137 0.037 Uiso 1 1 calc R U
H24E H 0.0622 0.1972 0.3649 0.037 Uiso 1 1 calc R U
H24F H 0.0887 0.1272 0.3424 0.037 Uiso 1 1 calc R U
C25C C 0.2434(2) 0.16835(18) 0.33162(17) 0.0230(8) Uani 1 1 d . .
H25D H 0.2265 0.1291 0.3093 0.034 Uiso 1 1 calc R U
H25E H 0.2889 0.1641 0.3380 0.034 Uiso 1 1 calc R U
H25F H 0.2333 0.2084 0.3070 0.034 Uiso 1 1 calc R U
C26C C 0.3159(2) 0.16040(19) 0.4685(2) 0.0231(8) Uani 1 1 d . .
H26D H 0.3383 0.1621 0.4299 0.035 Uiso 1 1 calc R U
H26E H 0.3232 0.1172 0.4888 0.035 Uiso 1 1 calc R U
H26F H 0.3311 0.1960 0.4967 0.035 Uiso 1 1 calc R U

loop_
_atom_site_aniso_label
_atom_site_aniso_U_11
_atom_site_aniso_U_22
_atom_site_aniso_U_33
_atom_site_aniso_U_23
_atom_site_aniso_U_13
_atom_site_aniso_U_12
C1 0.031(2) 0.0237(17) 0.0156(16) -0.0021(13) 0.0038(14) -0.0026(15)
N1 0.0146(14) 0.0171(13) 0.0149(13) 0.0024(10) 0.0000(11) -0.0022(11)
O1 0.0229(15) 0.0150(9) 0.0180(13) -0.0022(9) -0.0073(9) -0.0032(9)
U1 0.01161(6) 0.00956(5) 0.01026(6) 0.00029(3) -0.00045(3) -0.00044(4)
P1 0.0191(4) 0.0132(3) 0.0156(4) -0.0003(3) -0.0050(3) -0.0006(3)
C2 0.0195(17) 0.0149(14) 0.0149(15) 0.0012(11) 0.0002(12) -0.0004(12)
O2 0.075(4) 0.0332(16) 0.083(3) -0.011(2) -0.039(2) -0.005(2)
N2 0.0155(14) 0.0194(13) 0.0159(13) 0.0035(10) -0.0024(10) 0.0013(10)
C3 0.026(2) 0.0148(15) 0.0136(15) 0.0012(11) -0.0012(13) -0.0003(13)
N3 0.0169(15) 0.0163(12) 0.0184(14) -0.0002(10) 0.0047(11) 0.0016(10)
C4 0.0243(19) 0.0292(18) 0.0156(16) 0.0017(13) -0.0057(13) -0.0059(15)
N4 0.033(2) 0.0222(13) 0.0250(17) -0.0063(12) -0.0124(14) 0.0053(13)
C5 0.032(2) 0.0256(17) 0.0219(18) 0.0019(14) -0.0093(15) -0.0020(16)
N5 0.0306(18) 0.0208(14) 0.0154(13) -0.0009(10) 0.0021(12) -0.0021(12)
C6 0.0137(16) 0.0292(18) 0.0277(18) -0.0035(14) -0.0041(13) 0.0016(14)
N6 0.0206(16) 0.0165(12) 0.0288(16) 0.0011(11) -0.0044(12) -0.0014(11)
C7 0.0190(18) 0.0145(14) 0.0277(18) 0.0006(12) -0.0017(14) -0.0023(12)
C8 0.0137(16) 0.0152(15) 0.0285(19) 0.0010(13) 0.0000(14) -0.0009(12)
C9 0.0162(18) 0.0283(18) 0.038(2) -0.0053(15) 0.0038(15) -0.0014(14)
C10 0.0183(17) 0.0175(14) 0.0087(13) 0.0005(11) 0.0030(11) -0.0014(12)
C11 0.0169(17) 0.0215(15) 0.0160(15) 0.0014(12) 0.0024(12) 0.0017(12)
C12 0.0149(17) 0.0275(18) 0.0268(19) 0.0002(14) -0.0001(14) -0.0026(13)
C13 0.0216(19) 0.0248(17) 0.0275(19) -0.0067(14) 0.0048(15) -0.0080(14)
C14 0.0219(19) 0.0186(15) 0.0219(17) -0.0029(12) 0.0059(14) -0.0035(13)
C15 0.0159(18) 0.0184(15) 0.0144(16) -0.0002(12) 0.0041(12) 0.0008(13)
C16 0.0150(16) 0.0191(15) 0.0191(15) -0.0007(12) 0.0039(12) 0.0009(12)
C17 0.029(2) 0.0275(18) 0.0225(17) 0.0014(14) 0.0064(15) 0.0083(15)
C18 0.036(2) 0.041(2) 0.0201(18) -0.0024(16) 0.0058(16) 0.0104(19)
C19 0.028(2) 0.042(2) 0.030(2) -0.0151(17) 0.0035(17) 0.0035(18)
C20 0.026(2) 0.0239(18) 0.037(2) -0.0079(15) 0.0080(17) -0.0013(15)
C21 0.0181(18) 0.0200(16) 0.0281(19) -0.0003(14) 0.0042(14) -0.0001(13)
C22 0.028(2) 0.0090(14) 0.0164(17) 0.0019(12) 0.0054(14) 0.0012(13)
C23 0.0166(17) 0.0094(14) 0.032(2) 0.0022(13) 0.0056(15) -0.0018(12)
C24 0.0277(19) 0.0101(13) 0.0170(15) -0.0011(10) -0.0085(13) 0.0007(12)
C25 0.0262(19) 0.0094(13) 0.0180(16) 0.0001(11) 0.0071(14) -0.0006(12)
C26 0.0166(18) 0.0085(14) 0.0237(18) 0.0016(12) 0.0009(14) 0.0018(12)
C27 0.032(2) 0.0326(19) 0.031(2) -0.0084(15) -0.0185(17) 0.0058(16)
C28 0.024(2) 0.047(3) 0.036(2) -0.0091(19) -0.0047(17) 0.0067(19)
C29 0.042(3) 0.0278(19) 0.0259(19) -0.0075(15) 0.0032(18) 0.0059(18)
C30 0.058(3) 0.031(2) 0.0182(17) 0.0034(14) 0.0061(18) -0.0078(19)
C31 0.044(3) 0.025(2) 0.059(3) 0.0100(19) -0.014(2) -0.0145(19)
C32 0.029(2) 0.0199(14) 0.030(2) 0.0072(15) -0.0028(14) 0.0031(15)
C33 0.032(3) 0.079(3) 0.022(2) -0.013(2) -0.0060(17) 0.006(2)
C34 0.035(2) 0.052(3) 0.029(2) 0.0101(19) 0.0033(17) 0.012(2)
C35 0.048(3) 0.031(2) 0.027(2) -0.0017(15) 0.0080(18) 0.0007(18)
C36 0.039(3) 0.037(2) 0.031(2) 0.0095(16) -0.0082(19) -0.0016(18)
C1' 0.042(3) 0.0260(18) 0.0147(16) -0.0031(13) 0.0070(16) -0.0049(17)
N1' 0.0221(16) 0.0159(13) 0.0137(13) 0.0016(10) 0.0041(11) 0.0020(11)
O1' 0.0156(14) 0.0152(9) 0.0170(13) -0.0028(9) -0.0035(8) -0.0019(9)
U1' 0.01326(7) 0.01014(5) 0.01016(6) -0.00067(3) 0.00131(3) -0.00072(4)
P1' 0.0143(4) 0.0108(3) 0.0170(4) 0.0004(3) -0.0021(3) -0.0014(3)
C2' 0.026(2) 0.0162(15) 0.0133(15) 0.0007(11) 0.0026(13) 0.0021(13)
N2' 0.0212(18) 0.0388(16) 0.0136(15) 0.0060(12) -0.0022(11) 0.0072(14)
O2' 0.056(2) 0.0394(16) 0.0364(18) -0.0019(13) -0.0106(16) 0.0227(16)
C3' 0.029(2) 0.0192(16) 0.0117(15) 0.0037(12) -0.0004(13) 0.0038(14)
N3' 0.0168(16) 0.0163(13) 0.0206(15) 0.0021(11) 0.0049(12) 0.0024(11)
C4' 0.034(2) 0.0305(19) 0.0138(16) 0.0029(13) -0.0070(15) 0.0007(16)
N4' 0.0248(17) 0.0200(14) 0.0197(14) 0.0017(11) -0.0034(12) -0.0041(12)
C5' 0.035(3) 0.0257(17) 0.036(2) -0.0010(15) -0.0188(19) 0.0031(16)
N5' 0.0194(16) 0.0209(14) 0.0307(16) 0.0025(12) 0.0044(13) -0.0019(11)
C6' 0.0175(19) 0.0276(18) 0.032(2) -0.0026(15) -0.0029(15) -0.0012(14)
N6' 0.0317(18) 0.0132(12) 0.0181(13) -0.0011(10) 0.0004(12) 0.0025(11)
C7' 0.0162(18) 0.0172(15) 0.0275(19) 0.0044(13) -0.0006(14) 0.0014(13)
C8' 0.0159(17) 0.0128(14) 0.0254(17) -0.0010(12) 0.0028(13) 0.0007(12)
C9' 0.0184(19) 0.0248(18) 0.042(2) -0.0039(16) 0.0060(16) -0.0043(15)
C10' 0.0214(18) 0.0181(14) 0.0077(14) 0.0008(11) 0.0037(12) 0.0003(12)
C11' 0.026(2) 0.0156(14) 0.0144(16) -0.0007(12) 0.0056(13) 0.0012(13)
C12' 0.030(2) 0.0165(15) 0.0166(16) -0.0009(12) 0.0041(14) -0.0021(14)
C13' 0.030(2) 0.0212(17) 0.0148(16) 0.0001(12) 0.0012(14) -0.0052(15)
C14' 0.0194(18) 0.0280(18) 0.0200(17) 0.0018(14) 0.0021(14) 0.0007(14)
C15' 0.0238(19) 0.0194(15) 0.0181(16) 0.0050(12) 0.0046(14) 0.0003(13)
C16' 0.0153(17) 0.0161(15) 0.0205(16) 0.0011(12) 0.0031(13) -0.0009(12)
C17' 0.0152(18) 0.0156(15) 0.0213(18) 0.0013(13) 0.0005(13) -0.0024(13)
C18' 0.024(2) 0.0138(15) 0.0270(19) -0.0019(13) 0.0022(15) -0.0029(13)
C19' 0.031(2) 0.0267(19) 0.0227(18) -0.0035(14) 0.0062(16) -0.0069(16)
C20' 0.029(2) 0.0276(18) 0.0180(17) 0.0024(13) 0.0051(15) -0.0011(16)
C21' 0.023(2) 0.0219(17) 0.0209(17) 0.0053(13) 0.0053(14) 0.0002(14)
C22' 0.023(2) 0.0088(14) 0.0159(17) -0.0001(12) -0.0007(14) -0.0018(13)
C23' 0.0186(18) 0.0104(13) 0.0176(16) -0.0014(11) 0.0035(13) -0.0043(12)
C24' 0.025(2) 0.0119(12) 0.0158(17) -0.0024(11) -0.0018(11) -0.0009(13)
C25' 0.024(2) 0.0113(14) 0.0166(16) 0.0025(11) 0.0038(14) -0.0002(13)
C26' 0.0183(19) 0.0106(14) 0.0204(18) -0.0010(12) 0.0001(14) 0.0026(13)
C27' 0.034(2) 0.044(2) 0.0241(18) 0.0006(16) -0.0142(16) -0.0063(19)
C28' 0.053(3) 0.0265(19) 0.0224(19) 0.0028(15) 0.0089(19) -0.0092(19)
C29' 0.040(3) 0.0230(17) 0.028(2) -0.0092(14) 0.0012(17) 0.0053(16)
C30' 0.032(2) 0.0207(14) 0.024(2) 0.0052(14) -0.0019(14) 0.0043(15)
C31' 0.030(2) 0.0271(19) 0.032(2) 0.0044(15) 0.0015(16) -0.0135(16)
C32' 0.021(2) 0.035(2) 0.044(2) 0.0050(18) 0.0092(17) 0.0055(16)
C33' 0.036(2) 0.039(2) 0.0266(19) -0.0056(16) -0.0005(17) 0.0067(19)
C34' 0.038(2) 0.0282(18) 0.0267(19) 0.0016(14) 0.0058(17) 0.0028(16)
C35' 0.050(3) 0.028(2) 0.027(2) 0.0026(15) 0.0035(18) -0.0017(18)
C36' 0.047(3) 0.044(2) 0.025(2) 0.0018(17) -0.0050(18) 0.003(2)
C11A 0.0219(19) 0.0240(18) 0.032(2) 0.0051(14) 0.0012(15) 0.0048(14)
C13A 0.026(2) 0.033(2) 0.061(3) -0.007(2) 0.007(2) -0.0119(18)
C15A 0.023(2) 0.0161(15) 0.0188(17) 0.0000(12) 0.0007(14) -0.0006(14)
C17A 0.054(3) 0.030(2) 0.029(2) 0.0081(16) 0.0137(19) 0.012(2)
C19A 0.059(4) 0.056(3) 0.039(3) -0.023(2) 0.007(2) 0.007(3)
C21A 0.030(2) 0.0187(17) 0.037(2) 0.0040(15) 0.0005(18) -0.0017(15)
C22A 0.058(3) 0.0163(16) 0.0179(18) 0.0022(13) 0.0068(18) 0.0065(17)
C23A 0.021(2) 0.0167(17) 0.066(3) 0.0021(17) 0.010(2) -0.0022(14)
C24A 0.049(3) 0.0158(16) 0.035(2) -0.0036(14) -0.0230(19) -0.0022(16)
C25A 0.044(3) 0.0149(15) 0.0256(18) -0.0038(13) 0.0164(17) -0.0021(15)
C26A 0.0201(19) 0.0197(17) 0.039(2) 0.0040(15) -0.0071(16) 0.0017(14)
C11C 0.029(2) 0.0186(16) 0.0204(18) -0.0002(13) 0.0025(15) 0.0028(14)
C13C 0.032(2) 0.030(2) 0.039(2) 0.0015(17) -0.0016(18) -0.0103(18)
C15C 0.026(2) 0.0214(18) 0.038(2) 0.0090(15) 0.0080(17) 0.0050(15)
C17C 0.024(2) 0.0157(15) 0.0211(18) 0.0028(13) -0.0015(15) -0.0011(14)
C19C 0.052(3) 0.030(2) 0.026(2) -0.0076(16) 0.007(2) -0.009(2)
C21C 0.040(3) 0.0256(19) 0.0213(18) 0.0076(14) 0.0082(16) 0.0093(17)
C22C 0.035(2) 0.0140(15) 0.0158(16) 0.0043(12) -0.0020(15) 0.0016(14)
C23C 0.0200(19) 0.0195(16) 0.0290(19) -0.0016(14) 0.0074(15) -0.0052(14)
C24C 0.026(2) 0.0197(14) 0.026(2) -0.0029(14) -0.0109(13) -0.0044(14)
C25C 0.034(2) 0.0186(16) 0.0164(16) -0.0023(12) 0.0067(15) 0.0009(15)
C26C 0.021(2) 0.0153(16) 0.033(2) 0.0031(14) 0.0006(15) 0.0024(14)

loop_
_atom_type_symbol
_atom_type_description
_atom_type_scat_dispersion_real
_atom_type_scat_dispersion_imag
_atom_type_scat_source
C C 0.0033 0.0016 'International Tables Vol C Tables 4.2.6.8 and 6.1.1.4'
H H 0.0000 0.0000 'International Tables Vol C Tables 4.2.6.8 and 6.1.1.4'
N N 0.0061 0.0033 'International Tables Vol C Tables 4.2.6.8 and 6.1.1.4'
O O 0.0106 0.0060 'International Tables Vol C Tables 4.2.6.8 and 6.1.1.4'
U U -9.6767 9.6646 'International Tables Vol C Tables 4.2.6.8 and 6.1.1.4'
P P 0.1023 0.0942 'International Tables Vol C Tables 4.2.6.8 and 6.1.1.4'

loop_
_geom_angle_atom_site_label_1
_geom_angle_atom_site_label_2
_geom_angle_atom_site_label_3
_geom_angle
C2 C1 H1A 109.5
C2 C1 H1B 109.5
H1A C1 H1B 109.5
C2 C1 H1C 109.5
H1A C1 H1C 109.5
H1B C1 H1C 109.5
C10 N1 C2 115.1(3)
C10 N1 U1 132.7(2)
C2 N1 U1 110.7(2)
P1 O1 U1 162.26(14)
N2 U1 N3 68.46(11)
N2 U1 N1 69.63(11)
N3 U1 N1 123.87(10)
N2 U1 O1 142.35(9)
N3 U1 O1 96.98(11)
N1 U1 O1 94.08(10)
N2 U1 C24 80.88(10)
N3 U1 C24 105.83(11)
N1 U1 C24 102.54(10)
O1 U1 C24 136.66(9)
N2 U1 C25 98.74(11)
N3 U1 C25 134.42(11)
N1 U1 C25 87.24(10)
O1 U1 C25 114.64(10)
C24 U1 C25 29.33(11)
N2 U1 C22 125.02(12)
N3 U1 C22 102.39(11)
N1 U1 C22 132.20(11)
O1 U1 C22 91.37(10)
C24 U1 C22 48.34(11)
C25 U1 C22 48.13(10)
N2 U1 C23 95.83(11)
N3 U1 C23 88.51(10)
N1 U1 C23 131.39(11)
O1 U1 C23 119.08(10)
C24 U1 C23 29.09(11)
C25 U1 C23 48.07(11)
C22 U1 C23 29.45(12)
N2 U1 C26 126.77(11)
N3 U1 C26 131.40(11)
N1 U1 C26 103.48(11)
O1 U1 C26 89.35(10)
C24 U1 C26 48.07(11)
C25 U1 C26 29.00(11)
C22 U1 C26 29.08(9)
C23 U1 C26 48.01(12)
O1 P1 N6 110.45(15)
O1 P1 N4 110.62(15)
N6 P1 N4 110.78(17)
O1 P1 N5 109.60(17)
N6 P1 N5 107.80(17)
N4 P1 N5 107.50(18)
C3 C2 N1 116.9(3)
C3 C2 C1 124.7(3)
N1 C2 C1 118.4(3)
C33 O2 C36 109.2(3)
C7 N2 C3 123.6(3)
C7 N2 U1 117.8(2)
C3 N2 U1 115.1(2)
C2 C3 N2 115.6(3)
C2 C3 C4 126.5(3)
N2 C3 C4 117.9(3)
C8 N3 C16 115.5(3)
C8 N3 U1 112.5(2)
C16 N3 U1 130.6(2)
C5 C4 C3 118.0(3)
C5 C4 H4 121.0
C3 C4 H4 121.0
C27 N4 C28 113.1(3)
C27 N4 P1 124.7(3)
C28 N4 P1 120.0(3)
C6 C5 C4 123.8(3)
C6 C5 H5 118.1
C4 C5 H5 118.1
C29 N5 C30 115.4(3)
C29 N5 P1 123.6(3)
C30 N5 P1 118.7(3)
C5 C6 C7 116.9(3)
C5 C6 H6 121.5
C7 C6 H6 121.5
C32 N6 C31 114.0(3)
C32 N6 P1 120.9(3)
C31 N6 P1 124.9(3)
C8 C7 N2 113.9(3)
C8 C7 C6 126.8(4)
N2 C7 C6 119.3(3)
C7 C8 N3 116.6(3)
C7 C8 C9 124.0(4)
N3 C8 C9 119.3(3)
C8 C9 H9A 109.5
C8 C9 H9B 109.5
H9A C9 H9B 109.5
C8 C9 H9C 109.5
H9A C9 H9C 109.5
H9B C9 H9C 109.5
C11 C10 C15 118.6(3)
C11 C10 N1 121.3(3)
C15 C10 N1 120.1(3)
C12 C11 C10 120.1(3)
C12 C11 C11A 119.7(3)
C10 C11 C11A 120.0(3)
C11 C12 C13 121.7(4)
C11 C12 H12 119.1
C13 C12 H12 119.1
C14 C13 C12 117.9(3)
C14 C13 C13A 121.3(4)
C12 C13 C13A 120.8(4)
C13 C14 C15 122.4(3)
C13 C14 H14 118.8
C15 C14 H14 118.8
C14 C15 C10 119.2(3)
C14 C15 C15A 120.5(3)
C10 C15 C15A 120.3(3)
C17 C16 C21 118.5(3)
C17 C16 N3 120.8(3)
C21 C16 N3 120.7(3)
C16 C17 C18 119.3(4)
C16 C17 C17A 120.9(3)
C18 C17 C17A 119.7(4)
C17 C18 C19 122.4(4)
C17 C18 H18 118.8
C19 C18 H18 118.8
C20 C19 C18 117.2(4)
C20 C19 C19A 121.4(4)
C18 C19 C19A 121.4(4)
C19 C20 C21 122.6(4)
C19 C20 H20 118.7
C21 C20 H20 118.7
C20 C21 C16 119.9(4)
C20 C21 C21A 119.8(4)
C16 C21 C21A 120.2(3)
C26 C22 C23 107.4(4)
C26 C22 C22A 124.3(4)
C23 C22 C22A 127.7(4)
C26 C22 U1 75.7(2)
C23 C22 U1 75.5(2)
C22A C22 U1 121.5(2)
C24 C23 C22 107.9(3)
C24 C23 C23A 124.2(4)
C22 C23 C23A 127.7(4)
C24 C23 U1 74.6(2)
C22 C23 U1 75.1(2)
C23A C23 U1 120.3(2)
C23 C24 C25 108.2(3)
C23 C24 C24A 125.4(4)
C25 C24 C24A 125.7(4)
C23 C24 U1 76.3(2)
C25 C24 U1 75.81(19)
C24A C24 U1 122.0(2)
C26 C25 C24 107.9(3)
C26 C25 C25A 126.6(4)
C24 C25 C25A 125.1(3)
C26 C25 U1 75.9(2)
C24 C25 U1 74.86(19)
C25A C25 U1 120.8(2)
C25 C26 C22 108.6(4)
C25 C26 C26A 128.6(4)
C22 C26 C26A 122.6(4)
C25 C26 U1 75.1(2)
C22 C26 U1 75.2(2)
C26A C26 U1 119.5(2)
N4 C27 H27A 109.5
N4 C27 H27B 109.5
H27A C27 H27B 109.5
N4 C27 H27C 109.5
H27A C27 H27C 109.5
H27B C27 H27C 109.5
N4 C28 H28A 109.5
N4 C28 H28B 109.5
H28A C28 H28B 109.5
N4 C28 H28C 109.5
H28A C28 H28C 109.5
H28B C28 H28C 109.5
N5 C29 H29A 109.5
N5 C29 H29B 109.5
H29A C29 H29B 109.5
N5 C29 H29C 109.5
H29A C29 H29C 109.5
H29B C29 H29C 109.5
N5 C30 H30A 109.5
N5 C30 H30B 109.5
H30A C30 H30B 109.5
N5 C30 H30C 109.5
H30A C30 H30C 109.5
H30B C30 H30C 109.5
N6 C31 H31A 109.5
N6 C31 H31B 109.5
H31A C31 H31B 109.5
N6 C31 H31C 109.5
H31A C31 H31C 109.5
H31B C31 H31C 109.5
N6 C32 H32A 109.5
N6 C32 H32B 109.5
H32A C32 H32B 109.5
N6 C32 H32C 109.5
H32A C32 H32C 109.5
H32B C32 H32C 109.5
O2 C33 C34 106.3(3)
O2 C33 H33A 110.5
C34 C33 H33A 110.5
O2 C33 H33B 110.5
C34 C33 H33B 110.5
H33A C33 H33B 108.7
C33 C34 C35 101.4(4)
C33 C34 H34A 111.5
C35 C34 H34A 111.5
C33 C34 H34B 111.5
C35 C34 H34B 111.5
H34A C34 H34B 109.3
C34 C35 C36 102.1(3)
C34 C35 H35A 111.4
C36 C35 H35A 111.4
C34 C35 H35B 111.4
C36 C35 H35B 111.4
H35A C35 H35B 109.2
O2 C36 C35 106.6(3)
O2 C36 H36A 110.4
C35 C36 H36A 110.4
O2 C36 H36B 110.4
C35 C36 H36B 110.4
H36A C36 H36B 108.6
C2' C1' H1'A 109.5
C2' C1' H1'B 109.5
H1'A C1' H1'B 109.5
C2' C1' H1'C 109.5
H1'A C1' H1'C 109.5
H1'B C1' H1'C 109.5
C2' N1' C10' 115.2(3)
C2' N1' U1' 109.0(2)
C10' N1' U1' 134.5(2)
P1' O1' U1' 155.73(13)
N2' U1' N3' 69.67(12)
N2' U1' N1' 69.65(13)
N3' U1' N1' 124.73(9)
N2' U1' O1' 140.60(10)
N3' U1' O1' 96.37(11)
N1' U1' O1' 92.13(11)
N2' U1' C24' 82.53(10)
N3' U1' C24' 105.31(12)
N1' U1' C24' 104.75(11)
O1' U1' C24' 136.74(8)
N2' U1' C22' 127.20(12)
N3' U1' C22' 101.66(11)
N1' U1' C22' 132.74(11)
O1' U1' C22' 91.09(10)
C24' U1' C22' 48.45(10)
N2' U1' C23' 98.09(12)
N3' U1' C23' 87.51(11)
N1' U1' C23' 133.88(10)
O1' U1' C23' 118.54(10)
C24' U1' C23' 29.50(10)
C22' U1' C23' 29.47(12)
N2' U1' C26' 127.96(12)
N3' U1' C26' 131.13(11)
N1' U1' C26' 103.35(11)
O1' U1' C26' 89.44(10)
C24' U1' C26' 48.27(11)
C22' U1' C26' 29.55(9)
C23' U1' C26' 48.63(12)
N2' U1' C25' 99.40(12)
N3' U1' C25' 133.53(11)
N1' U1' C25' 88.77(10)
O1' U1' C25' 115.34(10)
C24' U1' C25' 28.99(12)
C22' U1' C25' 48.17(11)
C23' U1' C25' 48.21(9)
C26' U1' C25' 29.09(12)
O1' P1' N6' 110.21(15)
O1' P1' N4' 109.33(15)
N6' P1' N4' 111.27(16)
O1' P1' N5' 111.79(18)
N6' P1' N5' 107.91(16)
N4' P1' N5' 106.28(17)
C3' C2' N1' 117.7(3)
C3' C2' C1' 124.7(4)
N1' C2' C1' 117.6(4)
C3' N2' C7' 124.6(3)
C3' N2' U1' 115.1(3)
C7' N2' U1' 114.6(2)
C33' O2' C36' 109.8(3)
C2' C3' N2' 114.7(3)
C2' C3' C4' 127.4(3)
N2' C3' C4' 117.9(4)
C8' N3' C16' 114.1(3)
C8' N3' U1' 109.5(2)
C16' N3' U1' 134.8(3)
C5' C4' C3' 118.0(3)
C5' C4' H4' 121.0
C3' C4' H4' 121.0
C28' N4' C27' 114.4(3)
C28' N4' P1' 120.4(3)
C27' N4' P1' 122.9(3)
C4' C5' C6' 123.6(3)
C4' C5' H5' 118.2
C6' C5' H5' 118.2
C32' N5' C31' 115.2(3)
C32' N5' P1' 119.6(3)
C31' N5' P1' 124.0(3)
C5' C6' C7' 117.5(4)
C5' C6' H6' 121.2
C7' C6' H6' 121.2
C30' N6' C29' 114.5(3)
C30' N6' P1' 120.4(3)
C29' N6' P1' 124.3(3)
C8' C7' N2' 114.7(4)
C8' C7' C6' 126.9(4)
N2' C7' C6' 118.4(3)
C7' C8' N3' 117.3(3)
C7' C8' C9' 123.1(4)
N3' C8' C9' 119.6(3)
C8' C9' H9'A 109.5
C8' C9' H9'B 109.5
H9'A C9' H9'B 109.5
C8' C9' H9'C 109.5
H9'A C9' H9'C 109.5
H9'B C9' H9'C 109.5
C15' C10' C11' 119.0(3)
C15' C10' N1' 121.4(3)
C11' C10' N1' 119.6(3)
C12' C11' C10' 119.0(4)
C12' C11' C11C 120.3(3)
C10' C11' C11C 120.7(3)
C13' C12' C11' 122.3(3)
C13' C12' H12' 118.8
C11' C12' H12' 118.8
C12' C13' C14' 117.9(4)
C12' C13' C13C 121.0(4)
C14' C13' C13C 121.1(4)
C13' C14' C15' 121.7(4)
C13' C14' H14' 119.1
C15' C14' H14' 119.1
C10' C15' C14' 120.1(3)
C10' C15' C15C 120.2(3)
C14' C15' C15C 119.6(4)
C21' C16' C17' 119.0(3)
C21' C16' N3' 121.5(3)
C17' C16' N3' 119.4(3)
C18' C17' C16' 118.8(4)
C18' C17' C17C 120.0(3)
C16' C17' C17C 121.3(3)
C19' C18' C17' 122.6(4)
C19' C18' H18' 118.7
C17' C18' H18' 118.7
C20' C19' C18' 117.5(4)
C20' C19' C19C 121.7(4)
C18' C19' C19C 120.7(4)
C19' C20' C21' 122.0(4)
C19' C20' H20' 119.0
C21' C20' H20' 119.0
C20' C21' C16' 119.9(4)
C20' C21' C21C 119.2(3)
C16' C21' C21C 120.7(3)
C23' C22' C26' 108.1(4)
C23' C22' C22C 126.9(4)
C26' C22' C22C 124.5(4)
C23' C22' U1' 75.4(2)
C26' C22' U1' 75.7(3)
C22C C22' U1' 121.2(2)
C22' C23' C24' 107.3(3)
C22' C23' C23C 128.3(3)
C24' C23' C23C 124.1(4)
C22' C23' U1' 75.2(2)
C24' C23' U1' 74.98(18)
C23C C23' U1' 120.9(2)
C25' C24' C23' 108.3(3)
C25' C24' C24C 125.8(4)
C23' C24' C24C 125.2(4)
C25' C24' U1' 76.23(19)
C23' C24' U1' 75.52(18)
C24C C24' U1' 121.55(19)
C24' C25' C26' 109.0(3)
C24' C25' C25C 124.6(4)
C26' C25' C25C 126.1(4)
C24' C25' U1' 74.77(19)
C26' C25' U1' 75.4(2)
C25C C25' U1' 121.1(2)
C25' C26' C22' 107.3(4)
C25' C26' C26C 128.9(4)
C22' C26' C26C 123.6(4)
C25' C26' U1' 75.5(2)
C22' C26' U1' 74.7(2)
C26C C26' U1' 119.7(3)
N4' C27' H27D 109.5
N4' C27' H27E 109.5
H27D C27' H27E 109.5
N4' C27' H27F 109.5
H27D C27' H27F 109.5
H27E C27' H27F 109.5
N4' C28' H28D 109.5
N4' C28' H28E 109.5
H28D C28' H28E 109.5
N4' C28' H28F 109.5
H28D C28' H28F 109.5
H28E C28' H28F 109.5
N6' C29' H29D 109.5
N6' C29' H29E 109.5
H29D C29' H29E 109.5
N6' C29' H29F 109.5
H29D C29' H29F 109.5
H29E C29' H29F 109.5
N6' C30' H30D 109.5
N6' C30' H30E 109.5
H30D C30' H30E 109.5
N6' C30' H30F 109.5
H30D C30' H30F 109.5
H30E C30' H30F 109.5
N5' C31' H31D 109.5
N5' C31' H31E 109.5
H31D C31' H31E 109.5
N5' C31' H31F 109.5
H31D C31' H31F 109.5
H31E C31' H31F 109.5
N5' C32' H32D 109.5
N5' C32' H32E 109.5
H32D C32' H32E 109.5
N5' C32' H32F 109.5
H32D C32' H32F 109.5
H32E C32' H32F 109.5
O2' C33' C34' 106.7(3)
O2' C33' H33C 110.4
C34' C33' H33C 110.4
O2' C33' H33D 110.4
C34' C33' H33D 110.4
H33C C33' H33D 108.6
C35' C34' C33' 102.0(4)
C35' C34' H34C 111.4
C33' C34' H34C 111.4
C35' C34' H34D 111.4
C33' C34' H34D 111.4
H34C C34' H34D 109.2
C34' C35' C36' 101.6(3)
C34' C35' H35C 111.4
C36' C35' H35C 111.4
C34' C35' H35D 111.4
C36' C35' H35D 111.4
H35C C35' H35D 109.3
O2' C36' C35' 105.8(3)
O2' C36' H36C 110.6
C35' C36' H36C 110.6
O2' C36' H36D 110.6
C35' C36' H36D 110.6
H36C C36' H36D 108.7
C11 C11A H11A 109.5
C11 C11A H11B 109.5
H11A C11A H11B 109.5
C11 C11A H11C 109.5
H11A C11A H11C 109.5
H11B C11A H11C 109.5
C13 C13A H13A 109.5
C13 C13A H13B 109.5
H13A C13A H13B 109.5
C13 C13A H13C 109.5
H13A C13A H13C 109.5
H13B C13A H13C 109.5
C15 C15A H15A 109.5
C15 C15A H15B 109.5
H15A C15A H15B 109.5
C15 C15A H15C 109.5
H15A C15A H15C 109.5
H15B C15A H15C 109.5
C17 C17A H17A 109.5
C17 C17A H17B 109.5
H17A C17A H17B 109.5
C17 C17A H17C 109.5
H17A C17A H17C 109.5
H17B C17A H17C 109.5
C19 C19A H19A 109.5
C19 C19A H19B 109.5
H19A C19A H19B 109.5
C19 C19A H19C 109.5
H19A C19A H19C 109.5
H19B C19A H19C 109.5
C21 C21A H21A 109.5
C21 C21A H21B 109.5
H21A C21A H21B 109.5
C21 C21A H21C 109.5
H21A C21A H21C 109.5
H21B C21A H21C 109.5
C22 C22A H22A 109.5
C22 C22A H22B 109.5
H22A C22A H22B 109.5
C22 C22A H22C 109.5
H22A C22A H22C 109.5
H22B C22A H22C 109.5
C23 C23A H23A 109.5
C23 C23A H23B 109.5
H23A C23A H23B 109.5
C23 C23A H23C 109.5
H23A C23A H23C 109.5
H23B C23A H23C 109.5
C24 C24A H24A 109.5
C24 C24A H24B 109.5
H24A C24A H24B 109.5
C24 C24A H24C 109.5
H24A C24A H24C 109.5
H24B C24A H24C 109.5
C25 C25A H25A 109.5
C25 C25A H25B 109.5
H25A C25A H25B 109.5
C25 C25A H25C 109.5
H25A C25A H25C 109.5
H25B C25A H25C 109.5
C26 C26A H26A 109.5
C26 C26A H26B 109.5
H26A C26A H26B 109.5
C26 C26A H26C 109.5
H26A C26A H26C 109.5
H26B C26A H26C 109.5
C11' C11C H11D 109.5
C11' C11C H11E 109.5
H11D C11C H11E 109.5
C11' C11C H11F 109.5
H11D C11C H11F 109.5
H11E C11C H11F 109.5
C13' C13C H13D 109.5
C13' C13C H13E 109.5
H13D C13C H13E 109.5
C13' C13C H13F 109.5
H13D C13C H13F 109.5
H13E C13C H13F 109.5
C15' C15C H15D 109.5
C15' C15C H15E 109.5
H15D C15C H15E 109.5
C15' C15C H15F 109.5
H15D C15C H15F 109.5
H15E C15C H15F 109.5
C17' C17C H17D 109.5
C17' C17C H17E 109.5
H17D C17C H17E 109.5
C17' C17C H17F 109.5
H17D C17C H17F 109.5
H17E C17C H17F 109.5
C19' C19C H19D 109.5
C19' C19C H19E 109.5
H19D C19C H19E 109.5
C19' C19C H19F 109.5
H19D C19C H19F 109.5
H19E C19C H19F 109.5
C21' C21C H21D 109.5
C21' C21C H21E 109.5
H21D C21C H21E 109.5
C21' C21C H21F 109.5
H21D C21C H21F 109.5
H21E C21C H21F 109.5
C22' C22C H22D 109.5
C22' C22C H22E 109.5
H22D C22C H22E 109.5
C22' C22C H22F 109.5
H22D C22C H22F 109.5
H22E C22C H22F 109.5
C23' C23C H23D 109.5
C23' C23C H23E 109.5
H23D C23C H23E 109.5
C23' C23C H23F 109.5
H23D C23C H23F 109.5
H23E C23C H23F 109.5
C24' C24C H24D 109.5
C24' C24C H24E 109.5
H24D C24C H24E 109.5
C24' C24C H24F 109.5
H24D C24C H24F 109.5
H24E C24C H24F 109.5
C25' C25C H25D 109.5
C25' C25C H25E 109.5
H25D C25C H25E 109.5
C25' C25C H25F 109.5
H25D C25C H25F 109.5
H25E C25C H25F 109.5
C26' C26C H26D 109.5
C26' C26C H26E 109.5
H26D C26C H26E 109.5
C26' C26C H26F 109.5
H26D C26C H26F 109.5
H26E C26C H26F 109.5

loop_
_geom_bond_atom_site_label_1
_geom_bond_atom_site_label_2
_geom_bond_distance
C1 C2 1.486(5)
C1 H1A 0.9800
C1 H1B 0.9800
C1 H1C 0.9800
N1 C10 1.422(4)
N1 C2 1.426(4)
N1 U1 2.338(3)
O1 P1 1.519(2)
O1 U1 2.339(2)
U1 N2 2.234(3)
U1 N3 2.333(3)
U1 C24 2.796(3)
U1 C25 2.808(3)
U1 C22 2.812(4)
U1 C23 2.817(3)
U1 C26 2.818(4)
P1 N6 1.609(3)
P1 N4 1.617(3)
P1 N5 1.641(3)
C2 C3 1.361(5)
O2 C33 1.419(6)
O2 C36 1.420(5)
N2 C7 1.388(5)
N2 C3 1.399(4)
C3 C4 1.477(5)
N3 C8 1.421(5)
N3 C16 1.424(4)
C4 C5 1.415(6)
C4 H4 0.9500
N4 C27 1.454(4)
N4 C28 1.491(6)
C5 C6 1.403(5)
C5 H5 0.9500
N5 C29 1.463(5)
N5 C30 1.467(5)
C6 C7 1.481(5)
C6 H6 0.9500
N6 C32 1.458(4)
N6 C31 1.472(5)
C7 C8 1.371(5)
C8 C9 1.496(5)
C9 H9A 0.9800
C9 H9B 0.9800
C9 H9C 0.9800
C10 C11 1.413(5)
C10 C15 1.417(5)
C11 C12 1.396(5)
C11 C11A 1.508(5)
C12 C13 1.398(5)
C12 H12 0.9500
C13 C14 1.386(6)
C13 C13A 1.514(6)
C14 C15 1.406(5)
C14 H14 0.9500
C15 C15A 1.505(5)
C16 C17 1.396(5)
C16 C21 1.414(5)
C17 C18 1.397(5)
C17 C17A 1.505(6)
C18 C19 1.397(6)
C18 H18 0.9500
C19 C20 1.372(6)
C19 C19A 1.513(6)
C20 C21 1.384(5)
C20 H20 0.9500
C21 C21A 1.500(5)
C22 C26 1.414(5)
C22 C23 1.431(6)
C22 C22A 1.502(5)
C23 C24 1.410(5)
C23 C23A 1.507(5)
C24 C25 1.419(5)
C24 C24A 1.505(5)
C25 C26 1.409(6)
C25 C25A 1.502(5)
C26 C26A 1.518(6)
C27 H27A 0.9800
C27 H27B 0.9800
C27 H27C 0.9800
C28 H28A 0.9800
C28 H28B 0.9800
C28 H28C 0.9800
C29 H29A 0.9800
C29 H29B 0.9800
C29 H29C 0.9800
C30 H30A 0.9800
C30 H30B 0.9800
C30 H30C 0.9800
C31 H31A 0.9800
C31 H31B 0.9800
C31 H31C 0.9800
C32 H32A 0.9800
C32 H32B 0.9800
C32 H32C 0.9800
C33 C34 1.503(7)
C33 H33A 0.9900
C33 H33B 0.9900
C34 C35 1.504(6)
C34 H34A 0.9900
C34 H34B 0.9900
C35 C36 1.511(6)
C35 H35A 0.9900
C35 H35B 0.9900
C36 H36A 0.9900
C36 H36B 0.9900
C1' C2' 1.496(5)
C1' H1'A 0.9800
C1' H1'B 0.9800
C1' H1'C 0.9800
N1' C2' 1.421(5)
N1' C10' 1.434(5)
N1' U1' 2.334(3)
O1' P1' 1.520(2)
O1' U1' 2.364(2)
U1' N2' 2.223(3)
U1' N3' 2.334(3)
U1' C24' 2.799(3)
U1' C22' 2.803(4)
U1' C23' 2.806(3)
U1' C26' 2.816(4)
U1' C25' 2.818(4)
P1' N6' 1.622(3)
P1' N4' 1.625(3)
P1' N5' 1.639(3)
C2' C3' 1.365(6)
N2' C3' 1.382(5)
N2' C7' 1.400(5)
O2' C33' 1.409(5)
O2' C36' 1.425(5)
C3' C4' 1.481(5)
N3' C8' 1.415(5)
N3' C16' 1.432(5)
C4' C5' 1.408(7)
C4' H4' 0.9500
N4' C28' 1.464(5)
N4' C27' 1.467(5)
C5' C6' 1.412(6)
C5' H5' 0.9500
N5' C32' 1.462(5)
N5' C31' 1.470(5)
C6' C7' 1.468(6)
C6' H6' 0.9500
N6' C30' 1.463(4)
N6' C29' 1.466(5)
C7' C8' 1.371(5)
C8' C9' 1.491(5)
C9' H9'A 0.9800
C9' H9'B 0.9800
C9' H9'C 0.9800
C10' C15' 1.395(5)
C10' C11' 1.426(5)
C11' C12' 1.402(5)
C11' C11C 1.514(6)
C12' C13' 1.389(6)
C12' H12' 0.9500
C13' C14' 1.392(5)
C13' C13C 1.517(6)
C14' C15' 1.404(5)
C14' H14' 0.9500
C15' C15C 1.507(5)
C16' C21' 1.400(5)
C16' C17' 1.416(5)
C17' C18' 1.395(5)
C17' C17C 1.501(5)
C18' C19' 1.388(6)
C18' H18' 0.9500
C19' C20' 1.387(6)
C19' C19C 1.513(6)
C20' C21' 1.392(5)
C20' H20' 0.9500
C21' C21C 1.515(5)
C22' C23' 1.427(6)
C22' C26' 1.433(4)
C22' C22C 1.501(5)
C23' C24' 1.427(5)
C23' C23C 1.513(5)
C24' C25' 1.406(6)
C24' C24C 1.497(4)
C25' C26' 1.415(6)
C25' C25C 1.506(5)
C26' C26C 1.498(6)
C27' H27D 0.9800
C27' H27E 0.9800
C27' H27F 0.9800
C28' H28D 0.9800
C28' H28E 0.9800
C28' H28F 0.9800
C29' H29D 0.9800
C29' H29E 0.9800
C29' H29F 0.9800
C30' H30D 0.9800
C30' H30E 0.9800
C30' H30F 0.9800
C31' H31D 0.9800
C31' H31E 0.9800
C31' H31F 0.9800
C32' H32D 0.9800
C32' H32E 0.9800
C32' H32F 0.9800
C33' C34' 1.501(6)
C33' H33C 0.9900
C33' H33D 0.9900
C34' C35' 1.500(6)
C34' H34C 0.9900
C34' H34D 0.9900
C35' C36' 1.539(6)
C35' H35C 0.9900
C35' H35D 0.9900
C36' H36C 0.9900
C36' H36D 0.9900
C11A H11A 0.9800
C11A H11B 0.9800
C11A H11C 0.9800
C13A H13A 0.9800
C13A H13B 0.9800
C13A H13C 0.9800
C15A H15A 0.9800
C15A H15B 0.9800
C15A H15C 0.9800
C17A H17A 0.9800
C17A H17B 0.9800
C17A H17C 0.9800
C19A H19A 0.9800
C19A H19B 0.9800
C19A H19C 0.9800
C21A H21A 0.9800
C21A H21B 0.9800
C21A H21C 0.9800
C22A H22A 0.9800
C22A H22B 0.9800
C22A H22C 0.9800
C23A H23A 0.9800
C23A H23B 0.9800
C23A H23C 0.9800
C24A H24A 0.9800
C24A H24B 0.9800
C24A H24C 0.9800
C25A H25A 0.9800
C25A H25B 0.9800
C25A H25C 0.9800
C26A H26A 0.9800
C26A H26B 0.9800
C26A H26C 0.9800
C11C H11D 0.9800
C11C H11E 0.9800
C11C H11F 0.9800
C13C H13D 0.9800
C13C H13E 0.9800
C13C H13F 0.9800
C15C H15D 0.9800
C15C H15E 0.9800
C15C H15F 0.9800
C17C H17D 0.9800
C17C H17E 0.9800
C17C H17F 0.9800
C19C H19D 0.9800
C19C H19E 0.9800
C19C H19F 0.9800
C21C H21D 0.9800
C21C H21E 0.9800
C21C H21F 0.9800
C22C H22D 0.9800
C22C H22E 0.9800
C22C H22F 0.9800
C23C H23D 0.9800
C23C H23E 0.9800
C23C H23F 0.9800
C24C H24D 0.9800
C24C H24E 0.9800
C24C H24F 0.9800
C25C H25D 0.9800
C25C H25E 0.9800
C25C H25F 0.9800
C26C H26D 0.9800
C26C H26E 0.9800
C26C H26F 0.9800

loop_
_geom_torsion_atom_site_label_1
_geom_torsion_atom_site_label_2
_geom_torsion_atom_site_label_3
_geom_torsion_atom_site_label_4
_geom_torsion
U1 O1 P1 N6 34.1(7)
U1 O1 P1 N4 157.1(6)
U1 O1 P1 N5 -84.5(7)
C10 N1 C2 C3 144.1(3)
U1 N1 C2 C3 -23.5(4)
C10 N1 C2 C1 -36.2(4)
U1 N1 C2 C1 156.1(2)
N1 C2 C3 N2 -1.7(5)
C1 C2 C3 N2 178.7(3)
N1 C2 C3 C4 178.6(3)
C1 C2 C3 C4 -1.0(6)
C7 N2 C3 C2 -173.4(3)
U1 N2 C3 C2 28.3(4)
C7 N2 C3 C4 6.4(5)
U1 N2 C3 C4 -152.0(3)
C2 C3 C4 C5 176.4(4)
N2 C3 C4 C5 -3.3(5)
O1 P1 N4 C27 146.5(3)
N6 P1 N4 C27 -90.7(4)
N5 P1 N4 C27 26.9(4)
O1 P1 N4 C28 -51.7(4)
N6 P1 N4 C28 71.1(3)
N5 P1 N4 C28 -171.3(3)
C3 C4 C5 C6 1.1(6)
O1 P1 N5 C29 143.8(3)
N6 P1 N5 C29 23.5(4)
N4 P1 N5 C29 -95.9(3)
O1 P1 N5 C30 -54.2(3)
N6 P1 N5 C30 -174.5(3)
N4 P1 N5 C30 66.1(3)
C4 C5 C6 C7 -1.6(6)
O1 P1 N6 C32 -47.4(4)
N4 P1 N6 C32 -170.3(3)
N5 P1 N6 C32 72.3(4)
O1 P1 N6 C31 137.5(4)
N4 P1 N6 C31 14.6(4)
N5 P1 N6 C31 -102.8(4)
C3 N2 C7 C8 174.3(3)
U1 N2 C7 C8 -27.9(4)
C3 N2 C7 C6 -6.9(5)
U1 N2 C7 C6 150.9(3)
C5 C6 C7 C8 -177.1(4)
C5 C6 C7 N2 4.2(5)
N2 C7 C8 N3 2.6(4)
C6 C7 C8 N3 -176.1(3)
N2 C7 C8 C9 -179.9(3)
C6 C7 C8 C9 1.4(6)
C16 N3 C8 C7 -146.2(3)
U1 N3 C8 C7 21.6(4)
C16 N3 C8 C9 36.1(4)
U1 N3 C8 C9 -156.1(3)
C2 N1 C10 C11 118.0(4)
U1 N1 C10 C11 -77.8(4)
C2 N1 C10 C15 -62.7(4)
U1 N1 C10 C15 101.5(4)
C15 C10 C11 C12 -1.7(5)
N1 C10 C11 C12 177.6(3)
C15 C10 C11 C11A 173.5(3)
N1 C10 C11 C11A -7.2(5)
C10 C11 C12 C13 2.3(6)
C11A C11 C12 C13 -172.9(4)
C11 C12 C13 C14 -0.9(6)
C11 C12 C13 C13A 177.6(4)
C12 C13 C14 C15 -1.1(6)
C13A C13 C14 C15 -179.6(4)
C13 C14 C15 C10 1.6(5)
C13 C14 C15 C15A -178.7(3)
C11 C10 C15 C14 -0.1(5)
N1 C10 C15 C14 -179.5(3)
C11 C10 C15 C15A -179.9(3)
N1 C10 C15 C15A 0.8(5)
C8 N3 C16 C17 -109.4(4)
U1 N3 C16 C17 85.5(4)
C8 N3 C16 C21 70.6(4)
U1 N3 C16 C21 -94.5(4)
C21 C16 C17 C18 3.3(6)
N3 C16 C17 C18 -176.7(4)
C21 C16 C17 C17A -174.0(4)
N3 C16 C17 C17A 6.0(6)
C16 C17 C18 C19 -0.9(7)
C17A C17 C18 C19 176.3(4)
C17 C18 C19 C20 -0.6(7)
C17 C18 C19 C19A 179.1(5)
C18 C19 C20 C21 -0.3(7)
C19A C19 C20 C21 -180.0(5)
C19 C20 C21 C16 2.7(6)
C19 C20 C21 C21A -176.5(4)
C17 C16 C21 C20 -4.2(6)
N3 C16 C21 C20 175.8(4)
C17 C16 C21 C21A 175.0(4)
N3 C16 C21 C21A -5.0(6)
C26 C22 C23 C24 1.5(5)
C22A C22 C23 C24 173.1(3)
U1 C22 C23 C24 -68.0(2)
C26 C22 C23 C23A -173.5(3)
C22A C22 C23 C23A -1.9(6)
U1 C22 C23 C23A 117.0(4)
C26 C22 C23 U1 69.6(3)
C22A C22 C23 U1 -118.8(4)
C22 C23 C24 C25 -1.4(4)
C23A C23 C24 C25 173.8(3)
U1 C23 C24 C25 -69.8(2)
C22 C23 C24 C24A -172.0(3)
C23A C23 C24 C24A 3.2(6)
U1 C23 C24 C24A 119.7(3)
C22 C23 C24 U1 68.4(3)
C23A C23 C24 U1 -116.4(3)
C23 C24 C25 C26 0.8(4)
C24A C24 C25 C26 171.3(3)
U1 C24 C25 C26 -69.3(2)
C23 C24 C25 C25A -172.6(3)
C24A C24 C25 C25A -2.1(5)
U1 C24 C25 C25A 117.3(3)
C23 C24 C25 U1 70.1(2)
C24A C24 C25 U1 -119.4(3)
C24 C25 C26 C22 0.2(4)
C25A C25 C26 C22 173.4(3)
U1 C25 C26 C22 -68.4(3)
C24 C25 C26 C26A -175.2(4)
C25A C25 C26 C26A -2.0(6)
U1 C25 C26 C26A 116.1(4)
C24 C25 C26 U1 68.6(2)
C25A C25 C26 U1 -118.1(3)
C23 C22 C26 C25 -1.0(5)
C22A C22 C26 C25 -173.0(3)
U1 C22 C26 C25 68.4(3)
C23 C22 C26 C26A 174.7(3)
C22A C22 C26 C26A 2.7(6)
U1 C22 C26 C26A -115.9(4)
C23 C22 C26 U1 -69.4(3)
C22A C22 C26 U1 118.6(4)
C36 O2 C33 C34 -16.7(7)
O2 C33 C34 C35 33.8(5)
C33 C34 C35 C36 -36.9(5)
C33 O2 C36 C35 -7.6(7)
C34 C35 C36 O2 28.4(6)
U1' O1' P1' N6' 15.8(5)
U1' O1' P1' N4' 138.4(4)
U1' O1' P1' N5' -104.2(5)
C10' N1' C2' C3' -142.6(3)
U1' N1' C2' C3' 26.0(4)
C10' N1' C2' C1' 38.2(4)
U1' N1' C2' C1' -153.2(3)
N1' C2' C3' N2' 0.4(5)
C1' C2' C3' N2' 179.5(3)
N1' C2' C3' C4' -179.6(3)
C1' C2' C3' C4' -0.5(6)
C7' N2' C3' C2' 179.0(4)
U1' N2' C3' C2' -29.3(4)
C7' N2' C3' C4' -0.9(5)
U1' N2' C3' C4' 150.7(3)
C2' C3' C4' C5' -179.1(4)
N2' C3' C4' C5' 0.9(5)
O1' P1' N4' C28' -43.3(3)
N6' P1' N4' C28' 78.7(3)
N5' P1' N4' C28' -164.1(3)
O1' P1' N4' C27' 154.7(3)
N6' P1' N4' C27' -83.3(4)
N5' P1' N4' C27' 33.9(4)
C3' C4' C5' C6' -1.2(6)
O1' P1' N5' C32' -58.6(3)
N6' P1' N5' C32' -179.9(3)
N4' P1' N5' C32' 60.6(3)
O1' P1' N5' C31' 134.9(3)
N6' P1' N5' C31' 13.6(4)
N4' P1' N5' C31' -105.9(3)
C4' C5' C6' C7' 1.4(6)
O1' P1' N6' C30' -53.5(3)
N4' P1' N6' C30' -174.9(3)
N5' P1' N6' C30' 68.9(3)
O1' P1' N6' C29' 137.4(3)
N4' P1' N6' C29' 16.0(4)
N5' P1' N6' C29' -100.3(3)
C3' N2' C7' C8' -178.4(3)
U1' N2' C7' C8' 29.8(4)
C3' N2' C7' C6' 1.1(5)
U1' N2' C7' C6' -150.6(3)
C5' C6' C7' C8' 178.2(4)
C5' C6' C7' N2' -1.3(5)
N2' C7' C8' N3' -0.7(5)
C6' C7' C8' N3' 179.7(3)
N2' C7' C8' C9' 180.0(3)
C6' C7' C8' C9' 0.4(6)
C16' N3' C8' C7' 141.6(3)
U1' N3' C8' C7' -26.1(4)
C16' N3' C8' C9' -39.1(5)
U1' N3' C8' C9' 153.2(3)
C2' N1' C10' C15' -118.6(4)
U1' N1' C10' C15' 76.7(4)
C2' N1' C10' C11' 60.4(4)
U1' N1' C10' C11' -104.4(4)
C15' C10' C11' C12' 0.8(5)
N1' C10' C11' C12' -178.2(3)
C15' C10' C11' C11C -179.3(3)
N1' C10' C11' C11C 1.7(5)
C10' C11' C12' C13' -1.1(5)
C11C C11' C12' C13' 179.0(3)
C11' C12' C13' C14' 0.4(6)
C11' C12' C13' C13C 179.0(4)
C12' C13' C14' C15' 0.7(5)
C13C C13' C14' C15' -178.0(4)
C11' C10' C15' C14' 0.2(5)
N1' C10' C15' C14' 179.2(3)
C11' C10' C15' C15C -177.2(3)
N1' C10' C15' C15C 1.8(5)
C13' C14' C15' C10' -1.0(6)
C13' C14' C15' C15C 176.4(4)
C8' N3' C16' C21' 115.9(4)
U1' N3' C16' C21' -80.4(5)
C8' N3' C16' C17' -62.5(5)
U1' N3' C16' C17' 101.1(4)
C21' C16' C17' C18' 2.6(6)
N3' C16' C17' C18' -178.9(4)
C21' C16' C17' C17C -178.3(4)
N3' C16' C17' C17C 0.2(6)
C16' C17' C18' C19' 0.2(6)
C17C C17' C18' C19' -178.8(4)
C17' C18' C19' C20' -1.6(7)
C17' C18' C19' C19C -180.0(4)
C18' C19' C20' C21' 0.0(7)
C19C C19' C20' C21' 178.4(4)
C19' C20' C21' C16' 2.9(7)
C19' C20' C21' C21C -172.4(4)
C17' C16' C21' C20' -4.2(6)
N3' C16' C21' C20' 177.4(4)
C17' C16' C21' C21C 171.1(4)
N3' C16' C21' C21C -7.4(6)
C26' C22' C23' C24' -0.6(4)
C22C C22' C23' C24' -173.0(3)
U1' C22' C23' C24' 68.7(2)
C26' C22' C23' C23C 172.8(4)
C22C C22' C23' C23C 0.4(6)
U1' C22' C23' C23C -117.9(4)
C26' C22' C23' U1' -69.3(3)
C22C C22' C23' U1' 118.3(4)
C22' C23' C24' C25' 1.0(3)
C23C C23' C24' C25' -172.7(3)
U1' C23' C24' C25' 69.9(2)
C22' C23' C24' C24C 172.6(3)
C23C C23' C24' C24C -1.2(5)
U1' C23' C24' C24C -118.6(3)
C22' C23' C24' U1' -68.8(2)
C23C C23' C24' U1' 117.5(3)
C23' C24' C25' C26' -1.1(4)
C24C C24' C25' C26' -172.5(3)
U1' C24' C25' C26' 68.3(3)
C23' C24' C25' C25C 173.1(3)
C24C C24' C25' C25C 1.7(5)
U1' C24' C25' C25C -117.5(3)
C23' C24' C25' U1' -69.4(2)
C24C C24' C25' U1' 119.2(3)
C24' C25' C26' C22' 0.7(5)
C25C C25' C26' C22' -173.4(3)
U1' C25' C26' C22' 68.6(3)
C24' C25' C26' C26C 175.4(3)
C25C C25' C26' C26C 1.3(6)
U1' C25' C26' C26C -116.7(4)
C24' C25' C26' U1' -67.9(2)
C25C C25' C26' U1' 118.0(4)
C23' C22' C26' C25' 0.0(5)
C22C C22' C26' C25' 172.6(3)
U1' C22' C26' C25' -69.1(3)
C23' C22' C26' C26C -175.1(3)
C22C C22' C26' C26C -2.5(7)
U1' C22' C26' C26C 115.8(4)
C23' C22' C26' U1' 69.1(3)
C22C C22' C26' U1' -118.3(4)
C36' O2' C33' C34' -16.0(5)
O2' C33' C34' C35' 33.5(5)
C33' C34' C35' C36' -36.4(4)
C33' O2' C36' C35' -7.8(5)
C34' C35' C36' O2' 28.1(5)
